data_2017926
loop_
_publ_author_name
'Tutughamiarso, Maya'
'Bolte, Michael'
'Wagner, Guido'
'Egert, Ernst'

_publ_section_title
;
 Five pseudopolymorphs and a cocrystal of nitrofurantoin
;
_journal_coeditor_code EG3064
_journal_issue 1
_journal_name_full 'Acta Crystallographica Section C'
_journal_page_first o18
_journal_page_last o25
_journal_paper_doi 10.1107/S0108270110046755
_journal_volume 67
_journal_year 2011
_chemical_formula_iupac 'C8 H6 N4 O5, 2C4 H9 N O'
_chemical_formula_moiety 'C8 H6 N4 O5, 2(C4 H9 N O)'
_chemical_formula_sum 'C16 H24 N6 O7'
_chemical_formula_weight 412.41
_chemical_name_common
;
nitrofurantoin dimethylacetamide disolvat
;
_chemical_name_systematic
;
(<i>E</i>)-1-[(5-nitro-2-furyl)methylideneamino]imidazolidine-2,4-dione
dimethylacetamide disolvat
;
_space_group_IT_number 14
_symmetry_cell_setting monoclinic
_symmetry_space_group_name_Hall '-P 2ybc'
_symmetry_space_group_name_H-M 'P 1 21/c 1'
_atom_sites_solution_hydrogens geom
_atom_sites_solution_primary direct
_atom_sites_solution_secondary difmap
_audit_creation_method SHELXL-97
_cell_angle_alpha 90.00
_cell_angle_beta 100.708(9)
_cell_angle_gamma 90.00
_cell_formula_units_Z 4
_cell_length_a 20.874(2)
_cell_length_b 11.5433(9)
_cell_length_c 8.7162(9)
_cell_measurement_reflns_used 8474
_cell_measurement_temperature 173(2)
_cell_measurement_theta_max 25.92
_cell_measurement_theta_min 3.47
_cell_volume 2063.6(3)
_computing_cell_refinement 'X-AREA (Stoe & Cie, 2001)'
_computing_data_collection 'X-AREA (Stoe & Cie, 2001)'
_computing_data_reduction 'X-AREA (Stoe & Cie, 2001)'
_computing_molecular_graphics 'Mercury (Macrae <i>et al.</i>, 2008) and XP (Sheldrick, 2008);'
_computing_publication_material 'publCIF (Westrip, 2010)'
_computing_structure_refinement 'SHELXL97 (Sheldrick, 2008)'
_computing_structure_solution 'SHELXS97 (Sheldrick, 2008)'
_diffrn_ambient_temperature 173(2)
_diffrn_measured_fraction_theta_full 0.995
_diffrn_measured_fraction_theta_max 0.985
_diffrn_measurement_device_type 'Stoe IPDS II two-circle diffractometer'
_diffrn_measurement_method \w
_diffrn_radiation_monochromator graphite
_diffrn_radiation_source 'fine-focus sealed tube'
_diffrn_radiation_type MoK\a
_diffrn_radiation_wavelength 0.71073
_diffrn_reflns_av_R_equivalents 0.0780
_diffrn_reflns_av_sigmaI/netI 0.0554
_diffrn_reflns_limit_h_max 23
_diffrn_reflns_limit_h_min -25
_diffrn_reflns_limit_k_max 13
_diffrn_reflns_limit_k_min -13
_diffrn_reflns_limit_l_max 10
_diffrn_reflns_limit_l_min -10
_diffrn_reflns_number 9751
_diffrn_reflns_theta_full 25.00
_diffrn_reflns_theta_max 25.63
_diffrn_reflns_theta_min 3.46
_diffrn_standards_number 0
_exptl_absorpt_coefficient_mu 0.105
_exptl_absorpt_correction_type none
_exptl_crystal_colour yellow
_exptl_crystal_density_diffrn 1.327
_exptl_crystal_density_method 'not measured'
_exptl_crystal_description block
_exptl_crystal_F_000 872
_exptl_crystal_size_max 0.60
_exptl_crystal_size_mid 0.60
_exptl_crystal_size_min 0.20
_refine_diff_density_max 0.259
_refine_diff_density_min -0.236
_refine_ls_extinction_coef 0.027(3)
_refine_ls_extinction_expression Fc^*^=kFc[1+0.001xFc^2^\l^3^/sin(2\q)]^-1/4^
_refine_ls_extinction_method SHELXL
_refine_ls_goodness_of_fit_ref 0.970
_refine_ls_hydrogen_treatment mixed
_refine_ls_matrix_type full
_refine_ls_number_parameters 285
_refine_ls_number_reflns 3844
_refine_ls_number_restraints 22
_refine_ls_restrained_S_all 1.007
_refine_ls_R_factor_all 0.0606
_refine_ls_R_factor_gt 0.0467
_refine_ls_shift/su_max 0.000
_refine_ls_shift/su_mean 0.000
_refine_ls_structure_factor_coef Fsqd
_refine_ls_weighting_details 'calc w=1/[\s^2^(Fo^2^)+(0.0809P)^2^+0.0000P] where P=(Fo^2^+2Fc^2^)/3'
_refine_ls_weighting_scheme calc
_refine_ls_wR_factor_gt 0.1195
_refine_ls_wR_factor_ref 0.1261
_reflns_number_gt 2943
_reflns_number_total 3844
_reflns_threshold_expression I>2\s(I)
_cod_data_source_file eg3064.cif
_cod_data_source_block Ie
_cod_original_sg_symbol_H-M 'P 21/c'
_cod_database_code 2017926
_cod_database_fobs_code 2017926

loop_
_symmetry_equiv_pos_as_xyz
'x, y, z'
'-x, y+1/2, -z+1/2'
'-x, -y, -z'
'x, -y-1/2, z-1/2'

loop_
_atom_site_type_symbol
_atom_site_label
_atom_site_fract_x
_atom_site_fract_y
_atom_site_fract_z
_atom_site_U_iso_or_equiv
_atom_site_adp_type
_atom_site_calc_flag
_atom_site_refinement_flags
_atom_site_occupancy
_atom_site_disorder_assembly
_atom_site_disorder_group
N N1 0.66679(7) 0.53815(13) 0.41046(17) 0.0360(3) Uani d . 1 . .
H H1 0.6368(14) 0.492(2) 0.341(3) 0.073(8) Uiso d . 1 . .
C C2 0.70735(8) 0.48757(15) 0.53845(19) 0.0348(4) Uani d . 1 . .
O O21 0.70772(7) 0.38678(11) 0.57660(16) 0.0484(4) Uani d . 1 . .
N N3 0.74634(7) 0.57599(11) 0.60893(15) 0.0328(3) Uani d . 1 . .
C C4 0.73370(8) 0.68598(14) 0.52766(18) 0.0327(4) Uani d . 1 . .
H H4A 0.7727 0.7145 0.4898 0.039 Uiso calc R 1 . .
H H4B 0.7190 0.7457 0.5950 0.039 Uiso calc R 1 . .
C C5 0.67955(8) 0.65254(15) 0.39306(18) 0.0332(4) Uani d . 1 . .
O O51 0.65300(6) 0.71682(11) 0.29060(14) 0.0440(3) Uani d . 1 . .
N N6 0.79325(7) 0.55227(12) 0.73625(15) 0.0317(3) Uani d . 1 . .
C C7 0.82855(8) 0.63851(14) 0.79451(18) 0.0310(4) Uani d . 1 . .
H H7 0.8210 0.7135 0.7499 0.037 Uiso calc R 1 . .
C C8 0.87985(8) 0.62031(14) 0.92860(18) 0.0311(4) Uani d . 1 . .
O O9 0.89185(5) 0.50962(9) 0.98338(12) 0.0305(3) Uani d . 1 . .
C C10 0.94202(8) 0.52129(15) 1.10720(19) 0.0326(4) Uani d . 1 . .
C C11 0.96170(8) 0.63200(16) 1.1323(2) 0.0385(4) Uani d . 1 . .
H H11 0.9956 0.6603 1.2114 0.046 Uiso calc R 1 . .
C C12 0.92099(8) 0.69690(15) 1.0155(2) 0.0375(4) Uani d . 1 . .
H H12 0.9221 0.7783 1.0005 0.045 Uiso calc R 1 . .
N N13 0.96523(7) 0.41673(13) 1.18270(18) 0.0386(4) Uani d . 1 . .
O O14 0.93963(6) 0.32441(11) 1.13676(16) 0.0482(4) Uani d . 1 . .
O O15 1.01178(7) 0.42607(13) 1.29381(17) 0.0539(4) Uani d . 1 . .
C C3A 0.74350(11) 1.0515(2) 0.6033(2) 0.0528(5) Uani d D 1 . .
H H3A1 0.7645 1.0803 0.5192 0.079 Uiso calc PR 0.926(5) A 1
H H3A2 0.7168 1.1131 0.6365 0.079 Uiso calc PR 0.926(5) A 1
H H3A3 0.7158 0.9851 0.5656 0.079 Uiso calc PR 0.926(5) A 1
H H3A4 0.7192 1.1159 0.5466 0.079 Uiso calc PR 0.074(5) A 2
H H3A5 0.7129 0.9973 0.6378 0.079 Uiso calc PR 0.074(5) A 2
H H3A6 0.7683 1.0112 0.5345 0.079 Uiso calc PR 0.074(5) A 2
O O1A 0.80822(7) 0.91085(10) 0.76794(17) 0.0494(4) Uani d D 1 . .
C C5A 0.81159(12) 1.22201(16) 0.8097(3) 0.0574(6) Uani d D 1 . .
H H5A1 0.7971 1.2384 0.6983 0.086 Uiso calc PR 0.926(5) A 1
H H5A2 0.8508 1.2674 0.8497 0.086 Uiso calc PR 0.926(5) A 1
H H5A3 0.7770 1.2429 0.8666 0.086 Uiso calc PR 0.926(5) A 1
H H5A4 0.7847 1.2800 0.7453 0.086 Uiso calc PR 0.074(5) A 2
H H5A5 0.8576 1.2349 0.8048 0.086 Uiso calc PR 0.074(5) A 2
H H5A6 0.8055 1.2288 0.9181 0.086 Uiso calc PR 0.074(5) A 2
C C6A 0.87552(10) 1.06610(17) 0.9677(2) 0.0477(5) Uani d D 1 . .
H H6A1 0.8616 1.0933 1.0629 0.072 Uiso calc PR 0.926(5) A 1
H H6A2 0.9173 1.1019 0.9597 0.072 Uiso calc PR 0.926(5) A 1
H H6A3 0.8804 0.9817 0.9719 0.072 Uiso calc PR 0.926(5) A 1
H H6A4 0.8702 1.1505 0.9648 0.072 Uiso calc PR 0.074(5) A 2
H H6A5 0.9200 1.0464 0.9561 0.072 Uiso calc PR 0.074(5) A 2
H H6A6 0.8675 1.0364 1.0678 0.072 Uiso calc PR 0.074(5) A 2
C C2A 0.79502(9) 1.01455(16) 0.7401(2) 0.0368(6) Uani d PD 0.926(5) A 1
N N4A 0.82642(8) 1.09815(13) 0.8311(2) 0.0395(5) Uani d PD 0.926(5) A 1
C C2A' 0.8266(9) 1.0112(13) 0.834(2) 0.031(7) Uiso d PD 0.074(5) A 2
N N4A' 0.7910(9) 1.0991(13) 0.748(2) 0.045(7) Uiso d PD 0.074(5) A 2
C C3B 0.60868(11) 0.2194(2) 0.3047(3) 0.0591(6) Uani d D 1 . .
H H3B1 0.5842 0.1623 0.3539 0.089 Uiso calc PR 0.881(6) B 1
H H3B2 0.6395 0.2601 0.3854 0.089 Uiso calc PR 0.881(6) B 1
H H3B3 0.6327 0.1798 0.2335 0.089 Uiso calc PR 0.881(6) B 1
H H3B4 0.6207 0.1380 0.3250 0.089 Uiso calc PR 0.119(6) B 2
H H3B5 0.6038 0.2572 0.4026 0.089 Uiso calc PR 0.119(6) B 2
H H3B6 0.6428 0.2587 0.2610 0.089 Uiso calc PR 0.119(6) B 2
O O1B 0.56823(7) 0.41347(12) 0.23160(17) 0.0537(4) Uani d D 1 . .
C C5B 0.50137(15) 0.1400(2) 0.0829(3) 0.0854(9) Uani d D 1 . .
H H5B1 0.4612 0.1273 0.0064 0.128 Uiso calc PR 0.881(6) B 1
H H5B2 0.4983 0.1001 0.1804 0.128 Uiso calc PR 0.881(6) B 1
H H5B3 0.5386 0.1096 0.0417 0.128 Uiso calc PR 0.881(6) B 1
H H5B4 0.5154 0.0601 0.1072 0.128 Uiso calc PR 0.119(6) B 2
H H5B5 0.5038 0.1572 -0.0260 0.128 Uiso calc PR 0.119(6) B 2
H H5B6 0.4564 0.1497 0.0984 0.128 Uiso calc PR 0.119(6) B 2
C C6B 0.46290(12) 0.3472(3) 0.0326(3) 0.0775(8) Uani d D 1 . .
H H6B1 0.4283 0.3052 -0.0370 0.116 Uiso calc PR 0.881(6) B 1
H H6B2 0.4844 0.4007 -0.0290 0.116 Uiso calc PR 0.881(6) B 1
H H6B3 0.4439 0.3911 0.1093 0.116 Uiso calc PR 0.881(6) B 1
H H6B4 0.4469 0.2693 0.0016 0.116 Uiso calc PR 0.119(6) B 2
H H6B5 0.4714 0.3892 -0.0593 0.116 Uiso calc PR 0.119(6) B 2
H H6B6 0.4299 0.3889 0.0777 0.116 Uiso calc PR 0.119(6) B 2
C C2B 0.56159(11) 0.3062(2) 0.2134(3) 0.0437(7) Uani d PD 0.881(6) B 1
N N4B 0.51037(10) 0.26517(18) 0.1130(2) 0.0542(7) Uani d PD 0.881(6) B 1
C C2B' 0.5284(8) 0.3380(12) 0.1584(19) 0.053(6) Uiso d PD 0.119(6) B 2
N N4B' 0.5474(6) 0.2258(11) 0.1942(15) 0.047(5) Uiso d PD 0.119(6) B 2

loop_
_atom_site_aniso_label
_atom_site_aniso_U_11
_atom_site_aniso_U_22
_atom_site_aniso_U_33
_atom_site_aniso_U_12
_atom_site_aniso_U_13
_atom_site_aniso_U_23
N1 0.0303(7) 0.0406(8) 0.0345(7) -0.0045(6) -0.0006(6) 0.0006(6)
C2 0.0314(8) 0.0378(9) 0.0344(9) -0.0036(7) 0.0044(7) 0.0023(7)
O21 0.0476(7) 0.0380(7) 0.0542(8) -0.0106(6) -0.0047(6) 0.0087(6)
N3 0.0340(7) 0.0325(7) 0.0291(7) -0.0023(6) -0.0016(6) 0.0034(5)
C4 0.0354(8) 0.0330(9) 0.0284(8) -0.0002(7) 0.0023(6) 0.0005(6)
C5 0.0298(8) 0.0396(9) 0.0300(8) 0.0012(7) 0.0054(7) -0.0004(7)
O51 0.0423(7) 0.0495(8) 0.0361(6) 0.0042(6) -0.0031(5) 0.0074(5)
N6 0.0305(7) 0.0356(7) 0.0278(7) 0.0008(6) 0.0023(5) 0.0018(5)
C7 0.0343(8) 0.0299(8) 0.0286(8) 0.0026(7) 0.0048(6) 0.0003(6)
C8 0.0309(8) 0.0305(8) 0.0316(8) 0.0018(7) 0.0049(7) -0.0010(6)
O9 0.0263(5) 0.0315(6) 0.0317(6) 0.0008(4) -0.0001(5) -0.0012(4)
C10 0.0247(7) 0.0392(9) 0.0319(8) 0.0023(7) 0.0002(6) -0.0034(7)
C11 0.0320(8) 0.0429(10) 0.0379(9) -0.0008(7) -0.0010(7) -0.0077(7)
C12 0.0389(9) 0.0310(8) 0.0408(9) -0.0016(7) 0.0031(7) -0.0037(7)
N13 0.0293(7) 0.0433(8) 0.0413(8) 0.0039(6) 0.0018(6) 0.0024(6)
O14 0.0426(7) 0.0368(7) 0.0612(8) 0.0011(6) -0.0005(6) 0.0065(6)
O15 0.0395(7) 0.0634(9) 0.0506(8) 0.0074(6) -0.0133(6) 0.0035(6)
C3A 0.0483(11) 0.0615(13) 0.0474(11) 0.0023(10) 0.0057(9) 0.0086(9)
O1A 0.0585(8) 0.0308(7) 0.0609(9) -0.0011(6) 0.0167(7) 0.0028(6)
C5A 0.0763(14) 0.0305(10) 0.0669(13) 0.0080(10) 0.0173(11) 0.0036(9)
C6A 0.0481(10) 0.0477(11) 0.0453(10) -0.0017(9) 0.0033(8) 0.0049(8)
C2A 0.0383(10) 0.0350(11) 0.0401(11) -0.0002(8) 0.0153(9) 0.0040(8)
N4A 0.0438(10) 0.0314(9) 0.0435(10) 0.0044(7) 0.0089(8) 0.0048(6)
C3B 0.0498(11) 0.0551(13) 0.0738(14) 0.0010(10) 0.0148(10) -0.0088(11)
O1B 0.0461(7) 0.0476(8) 0.0609(9) -0.0120(6) -0.0068(6) -0.0081(6)
C5B 0.102(2) 0.0764(17) 0.0851(18) -0.0538(17) 0.0357(16) -0.0341(14)
C6B 0.0633(14) 0.0932(18) 0.0636(14) -0.0358(14) -0.0201(12) 0.0175(13)
C2B 0.0424(12) 0.0474(15) 0.0434(12) -0.0128(10) 0.0138(10) -0.0089(9)
N4B 0.0576(13) 0.0585(13) 0.0454(11) -0.0291(10) 0.0070(9) -0.0074(9)

loop_
_atom_type_symbol
_atom_type_description
_atom_type_scat_dispersion_real
_atom_type_scat_dispersion_imag
_atom_type_scat_source
C C 0.0033 0.0016 'International Tables Vol C Tables 4.2.6.8 and 6.1.1.4'
H H 0.0000 0.0000 'International Tables Vol C Tables 4.2.6.8 and 6.1.1.4'
N N 0.0061 0.0033 'International Tables Vol C Tables 4.2.6.8 and 6.1.1.4'
O O 0.0106 0.0060 'International Tables Vol C Tables 4.2.6.8 and 6.1.1.4'

loop_
_geom_angle_atom_site_label_1
_geom_angle_atom_site_label_2
_geom_angle_atom_site_label_3
_geom_angle_site_symmetry_1
_geom_angle_site_symmetry_3
_geom_angle
_geom_angle_publ_flag
C5 N1 C2 . . 113.10(14) ?
C5 N1 H1 . . 126.6(15) ?
C2 N1 H1 . . 120.1(15) ?
O21 C2 N3 . . 128.12(15) ?
O21 C2 N1 . . 126.40(15) ?
N3 C2 N1 . . 105.47(14) ?
N6 N3 C2 . . 119.31(13) ?
N6 N3 C4 . . 127.54(13) ?
C2 N3 C4 . . 113.03(13) ?
N3 C4 C5 . . 101.29(13) ?
N3 C4 H4A . . 111.5 ?
C5 C4 H4A . . 111.5 ?
N3 C4 H4B . . 111.5 ?
C5 C4 H4B . . 111.5 ?
H4A C4 H4B . . 109.3 ?
O51 C5 N1 . . 127.11(15) ?
O51 C5 C4 . . 125.83(15) ?
N1 C5 C4 . . 107.06(13) ?
C7 N6 N3 . . 115.97(13) ?
N6 C7 C8 . . 119.39(14) ?
N6 C7 H7 . . 120.3 ?
C8 C7 H7 . . 120.3 ?
C12 C8 O9 . . 110.87(13) ?
C12 C8 C7 . . 130.66(15) ?
O9 C8 C7 . . 118.48(14) ?
C10 O9 C8 . . 104.32(12) ?
C11 C10 O9 . . 112.84(15) ?
C11 C10 N13 . . 131.69(15) ?
O9 C10 N13 . . 115.44(14) ?
C10 C11 C12 . . 105.16(14) ?
C10 C11 H11 . . 127.4 ?
C12 C11 H11 . . 127.4 ?
C8 C12 C11 . . 106.81(15) ?
C8 C12 H12 . . 126.6 ?
C11 C12 H12 . . 126.6 ?
O14 N13 O15 . . 124.08(15) ?
O14 N13 C10 . . 119.90(14) ?
O15 N13 C10 . . 116.02(15) ?
C2A C3A H3A1 . . 109.5 ?
N4A' C3A H3A1 . . 100.3 ?
C2A C3A H3A2 . . 109.5 ?
N4A' C3A H3A2 . . 79.5 ?
H3A1 C3A H3A2 . . 109.5 ?
C2A C3A H3A3 . . 109.5 ?
N4A' C3A H3A3 . . 143.0 ?
H3A1 C3A H3A3 . . 109.5 ?
H3A2 C3A H3A3 . . 109.5 ?
C2A C3A H3A4 . . 146.9 ?
N4A' C3A H3A4 . . 109.5 ?
H3A1 C3A H3A4 . . 68.1 ?
H3A2 C3A H3A4 . . 47.9 ?
H3A3 C3A H3A4 . . 101.9 ?
C2A C3A H3A5 . . 89.2 ?
N4A' C3A H3A5 . . 109.5 ?
H3A1 C3A H3A5 . . 148.6 ?
H3A2 C3A H3A5 . . 86.2 ?
H3A4 C3A H3A5 . . 109.5 ?
C2A C3A H3A6 . . 88.2 ?
N4A' C3A H3A6 . . 109.5 ?
H3A1 C3A H3A6 . . 48.8 ?
H3A2 C3A H3A6 . . 156.8 ?
H3A3 C3A H3A6 . . 76.7 ?
H3A4 C3A H3A6 . . 109.5 ?
H3A5 C3A H3A6 . . 109.5 ?
N4A C5A H5A1 . . 109.5 ?
N4A' C5A H5A1 . . 79.4 ?
N4A C5A H5A2 . . 109.5 ?
N4A' C5A H5A2 . . 140.6 ?
H5A1 C5A H5A2 . . 109.5 ?
N4A C5A H5A3 . . 109.5 ?
N4A' C5A H5A3 . . 102.7 ?
H5A1 C5A H5A3 . . 109.5 ?
H5A2 C5A H5A3 . . 109.5 ?
N4A C5A H5A4 . . 145.4 ?
N4A' C5A H5A4 . . 109.5 ?
H5A2 C5A H5A4 . . 100.9 ?
H5A3 C5A H5A4 . . 74.0 ?
N4A C5A H5A5 . . 88.1 ?
N4A' C5A H5A5 . . 109.5 ?
H5A1 C5A H5A5 . . 93.0 ?
H5A3 C5A H5A5 . . 143.6 ?
H5A4 C5A H5A5 . . 109.5 ?
N4A C5A H5A6 . . 91.0 ?
N4A' C5A H5A6 . . 109.5 ?
H5A1 C5A H5A6 . . 150.2 ?
H5A2 C5A H5A6 . . 82.1 ?
H5A4 C5A H5A6 . . 109.5 ?
H5A5 C5A H5A6 . . 109.5 ?
N4A C6A H6A1 . . 109.5 ?
C2A' C6A H6A1 . . 121.1 ?
N4A C6A H6A2 . . 109.5 ?
C2A' C6A H6A2 . . 126.4 ?
H6A1 C6A H6A2 . . 109.5 ?
N4A C6A H6A3 . . 109.5 ?
C2A' C6A H6A3 . . 70.6 ?
H6A1 C6A H6A3 . . 109.5 ?
H6A2 C6A H6A3 . . 109.5 ?
N4A C6A H6A4 . . 70.7 ?
C2A' C6A H6A4 . . 109.5 ?
H6A1 C6A H6A4 . . 69.7 ?
H6A2 C6A H6A4 . . 71.2 ?
H6A3 C6A H6A4 . . 179.1 ?
N4A C6A H6A5 . . 120.5 ?
C2A' C6A H6A5 . . 109.5 ?
H6A1 C6A H6A5 . . 126.7 ?
H6A3 C6A H6A5 . . 71.2 ?
H6A4 C6A H6A5 . . 109.5 ?
N4A C6A H6A6 . . 127.0 ?
C2A' C6A H6A6 . . 109.5 ?
H6A2 C6A H6A6 . . 120.8 ?
H6A3 C6A H6A6 . . 69.7 ?
H6A4 C6A H6A6 . . 109.5 ?
H6A5 C6A H6A6 . . 109.5 ?
O1A C2A N4A . . 120.77(17) ?
O1A C2A C3A . . 121.73(18) ?
N4A C2A C3A . . 117.50(17) ?
C2A N4A C6A . . 119.34(15) ?
C2A N4A C5A . . 123.88(17) ?
C6A N4A C5A . . 116.64(17) ?
O1A C2A' N4A' . . 108.9(11) ?
O1A C2A' C6A . . 142.3(12) ?
N4A' C2A' C6A . . 108.8(10) ?
C2A' N4A' C5A . . 113.1(11) ?
C2A' N4A' C3A . . 112.1(10) ?
C5A N4A' C3A . . 134.6(11) ?
N4B' C3B H3B1 . . 81.9 ?
C2B C3B H3B1 . . 109.5 ?
N4B' C3B H3B2 . . 146.1 ?
C2B C3B H3B2 . . 109.5 ?
H3B1 C3B H3B2 . . 109.5 ?
N4B' C3B H3B3 . . 95.5 ?
C2B C3B H3B3 . . 109.5 ?
H3B1 C3B H3B3 . . 109.5 ?
H3B2 C3B H3B3 . . 109.5 ?
N4B' C3B H3B4 . . 109.5 ?
C2B C3B H3B4 . . 147.7 ?
H3B1 C3B H3B4 . . 54.1 ?
H3B2 C3B H3B4 . . 102.6 ?
H3B3 C3B H3B4 . . 61.5 ?
N4B' C3B H3B5 . . 109.5 ?
C2B C3B H3B5 . . 90.0 ?
H3B1 C3B H3B5 . . 76.8 ?
H3B2 C3B H3B5 . . 47.3 ?
H3B3 C3B H3B5 . . 155.0 ?
H3B4 C3B H3B5 . . 109.5 ?
N4B' C3B H3B6 . . 109.5 ?
C2B C3B H3B6 . . 86.4 ?
H3B1 C3B H3B6 . . 163.2 ?
H3B2 C3B H3B6 . . 68.3 ?
H3B3 C3B H3B6 . . 58.3 ?
H3B4 C3B H3B6 . . 109.5 ?
H3B5 C3B H3B6 . . 109.5 ?
N4B C5B H5B1 . . 109.5 ?
N4B' C5B H5B1 . . 149.0 ?
N4B C5B H5B2 . . 109.5 ?
N4B' C5B H5B2 . . 83.8 ?
H5B1 C5B H5B2 . . 109.5 ?
N4B C5B H5B3 . . 109.5 ?
N4B' C5B H5B3 . . 90.9 ?
H5B1 C5B H5B3 . . 109.5 ?
H5B2 C5B H5B3 . . 109.5 ?
N4B C5B H5B4 . . 149.5 ?
N4B' C5B H5B4 . . 109.5 ?
H5B1 C5B H5B4 . . 100.9 ?
H5B2 C5B H5B4 . . 55.5 ?
H5B3 C5B H5B4 . . 61.0 ?
N4B C5B H5B5 . . 86.9 ?
N4B' C5B H5B5 . . 109.5 ?
H5B1 C5B H5B5 . . 64.1 ?
H5B2 C5B H5B5 . . 163.5 ?
H5B3 C5B H5B5 . . 62.0 ?
H5B4 C5B H5B5 . . 109.5 ?
N4B C5B H5B6 . . 87.6 ?
N4B' C5B H5B6 . . 109.5 ?
H5B1 C5B H5B6 . . 52.4 ?
H5B2 C5B H5B6 . . 73.4 ?
H5B3 C5B H5B6 . . 159.6 ?
H5B4 C5B H5B6 . . 109.5 ?
H5B5 C5B H5B6 . . 109.5 ?
N4B C6B H6B1 . . 109.5 ?
C2B' C6B H6B1 . . 146.5 ?
N4B C6B H6B2 . . 109.5 ?
C2B' C6B H6B2 . . 89.8 ?
H6B1 C6B H6B2 . . 109.5 ?
N4B C6B H6B3 . . 109.5 ?
C2B' C6B H6B3 . . 88.2 ?
H6B1 C6B H6B3 . . 109.5 ?
H6B2 C6B H6B3 . . 109.5 ?
N4B C6B H6B4 . . 72.6 ?
C2B' C6B H6B4 . . 109.5 ?
H6B2 C6B H6B4 . . 126.5 ?
H6B3 C6B H6B4 . . 120.2 ?
N4B C6B H6B5 . . 120.3 ?
C2B' C6B H6B5 . . 109.5 ?
H6B1 C6B H6B5 . . 88.0 ?
H6B3 C6B H6B5 . . 117.4 ?
H6B4 C6B H6B5 . . 109.5 ?
N4B C6B H6B6 . . 126.3 ?
C2B' C6B H6B6 . . 109.5 ?
H6B1 C6B H6B6 . . 90.0 ?
H6B2 C6B H6B6 . . 109.8 ?
H6B4 C6B H6B6 . . 109.5 ?
H6B5 C6B H6B6 . . 109.5 ?
O1B C2B N4B . . 119.3(2) ?
O1B C2B C3B . . 122.65(19) ?
N4B C2B C3B . . 118.0(2) ?
C2B N4B C6B . . 118.4(2) ?
C2B N4B C5B . . 121.6(2) ?
C6B N4B C5B . . 120.0(2) ?
O1B C2B' N4B' . . 113.1(11) ?
O1B C2B' C6B . . 133.6(10) ?
N4B' C2B' C6B . . 113.3(10) ?
C2B' N4B' C3B . . 112.4(10) ?
C2B' N4B' C5B . . 109.5(9) ?
C3B N4B' C5B . . 137.3(9) ?

loop_
_geom_bond_atom_site_label_1
_geom_bond_atom_site_label_2
_geom_bond_site_symmetry_2
_geom_bond_distance
_geom_bond_publ_flag
N1 C5 . 1.361(2) ?
N1 C2 . 1.397(2) ?
N1 H1 . 0.95(3) ?
C2 O21 . 1.210(2) ?
C2 N3 . 1.377(2) ?
N3 N6 . 1.3645(18) ?
N3 C4 . 1.454(2) ?
C4 C5 . 1.520(2) ?
C4 H4A . 0.9900 ?
C4 H4B . 0.9900 ?
C5 O51 . 1.213(2) ?
N6 C7 . 1.285(2) ?
C7 C8 . 1.446(2) ?
C7 H7 . 0.9500 ?
C8 C12 . 1.361(2) ?
C8 O9 . 1.3707(19) ?
O9 C10 . 1.3637(18) ?
C10 C11 . 1.348(2) ?
C10 N13 . 1.416(2) ?
C11 C12 . 1.414(2) ?
C11 H11 . 0.9500 ?
C12 H12 . 0.9500 ?
N13 O14 . 1.2256(19) ?
N13 O15 . 1.243(2) ?
C3A C2A . 1.511(3) ?
C3A N4A' . 1.550(14) ?
C3A H3A1 . 0.9800 ?
C3A H3A2 . 0.9800 ?
C3A H3A3 . 0.9800 ?
C3A H3A4 . 0.9800 ?
C3A H3A5 . 0.9800 ?
C3A H3A6 . 0.9800 ?
O1A C2A . 1.242(2) ?
O1A C2A' . 1.317(13) ?
C5A N4A . 1.468(2) ?
C5A N4A' . 1.551(14) ?
C5A H5A1 . 0.9800 ?
C5A H5A2 . 0.9800 ?
C5A H5A3 . 0.9800 ?
C5A H5A4 . 0.9800 ?
C5A H5A5 . 0.9800 ?
C5A H5A6 . 0.9800 ?
C6A N4A . 1.467(2) ?
C6A C2A' . 1.538(13) ?
C6A H6A1 . 0.9800 ?
C6A H6A2 . 0.9800 ?
C6A H6A3 . 0.9800 ?
C6A H6A4 . 0.9800 ?
C6A H6A5 . 0.9800 ?
C6A H6A6 . 0.9800 ?
C2A N4A . 1.341(3) ?
C2A' N4A' . 1.392(17) ?
C3B N4B' . 1.452(11) ?
C3B C2B . 1.520(3) ?
C3B H3B1 . 0.9800 ?
C3B H3B2 . 0.9800 ?
C3B H3B3 . 0.9800 ?
C3B H3B4 . 0.9800 ?
C3B H3B5 . 0.9800 ?
C3B H3B6 . 0.9800 ?
O1B C2B . 1.253(3) ?
O1B C2B' . 1.289(13) ?
C5B N4B . 1.474(3) ?
C5B N4B' . 1.581(11) ?
C5B H5B1 . 0.9800 ?
C5B H5B2 . 0.9800 ?
C5B H5B3 . 0.9800 ?
C5B H5B4 . 0.9800 ?
C5B H5B5 . 0.9800 ?
C5B H5B6 . 0.9800 ?
C6B N4B . 1.454(3) ?
C6B C2B' . 1.589(13) ?
C6B H6B1 . 0.9800 ?
C6B H6B2 . 0.9800 ?
C6B H6B3 . 0.9800 ?
C6B H6B4 . 0.9800 ?
C6B H6B5 . 0.9800 ?
C6B H6B6 . 0.9800 ?
C2B N4B . 1.336(3) ?
C2B' N4B' . 1.374(16) ?

loop_
_geom_hbond_atom_site_label_D
_geom_hbond_atom_site_label_H
_geom_hbond_atom_site_label_A
_geom_hbond_site_symmetry_A
_geom_hbond_distance_DH
_geom_hbond_distance_HA
_geom_hbond_distance_DA
_geom_hbond_angle_DHA
N1 H1 O1B . 0.95(3) 1.81(3) 2.7463(19) 169(3)
C7 H7 O1A . 0.95 2.30 3.175(2) 152.4

loop_
_geom_torsion_atom_site_label_1
_geom_torsion_atom_site_label_2
_geom_torsion_atom_site_label_3
_geom_torsion_atom_site_label_4
_geom_torsion_site_symmetry_1
_geom_torsion_site_symmetry_2
_geom_torsion_site_symmetry_3
_geom_torsion_site_symmetry_4
_geom_torsion
_geom_torsion_publ_flag
C5 N1 C2 O21 . . . . -177.29(18) ?
C5 N1 C2 N3 . . . . 2.2(2) ?
O21 C2 N3 N6 . . . . 1.7(3) ?
N1 C2 N3 N6 . . . . -177.80(14) ?
O21 C2 N3 C4 . . . . 178.06(18) ?
N1 C2 N3 C4 . . . . -1.40(19) ?
N6 N3 C4 C5 . . . . 176.26(15) ?
C2 N3 C4 C5 . . . . 0.22(18) ?
C2 N1 C5 O51 . . . . 178.19(17) ?
C2 N1 C5 C4 . . . . -2.08(19) ?
N3 C4 C5 O51 . . . . -179.18(16) ?
N3 C4 C5 N1 . . . . 1.08(17) ?
C2 N3 N6 C7 . . . . 178.88(15) ?
C4 N3 N6 C7 . . . . 3.1(2) ?
N3 N6 C7 C8 . . . . -179.32(14) ?
N6 C7 C8 C12 . . . . -176.15(18) ?
N6 C7 C8 O9 . . . . 4.1(2) ?
C12 C8 O9 C10 . . . . -0.06(18) ?
C7 C8 O9 C10 . . . . 179.77(14) ?
C8 O9 C10 C11 . . . . 0.01(19) ?
C8 O9 C10 N13 . . . . -178.21(14) ?
O9 C10 C11 C12 . . . . 0.0(2) ?
N13 C10 C11 C12 . . . . 177.89(18) ?
O9 C8 C12 C11 . . . . 0.1(2) ?
C7 C8 C12 C11 . . . . -179.72(17) ?
C10 C11 C12 C8 . . . . -0.1(2) ?
C11 C10 N13 O14 . . . . -178.84(19) ?
O9 C10 N13 O14 . . . . -1.0(2) ?
C11 C10 N13 O15 . . . . 0.9(3) ?
O9 C10 N13 O15 . . . . 178.66(15) ?
C2A' O1A C2A N4A . . . . 3.3(15) ?
C2A' O1A C2A C3A . . . . -176.8(15) ?
N4A' C3A C2A O1A . . . . 175.5(14) ?
N4A' C3A C2A N4A . . . . -4.6(14) ?
O1A C2A N4A C6A . . . . -1.8(3) ?
C3A C2A N4A C6A . . . . 178.29(18) ?
O1A C2A N4A C5A . . . . -177.25(19) ?
C3A C2A N4A C5A . . . . 2.8(3) ?
C2A' C6A N4A C2A . . . . -1.8(13) ?
C2A' C6A N4A C5A . . . . 174.0(14) ?
N4A' C5A N4A C2A . . . . 2.7(15) ?
N4A' C5A N4A C6A . . . . -172.9(15) ?
C2A O1A C2A' N4A' . . . . 2.6(11) ?
C2A O1A C2A' C6A . . . . -174(4) ?
N4A C6A C2A' O1A . . . . 173(4) ?
N4A C6A C2A' N4A' . . . . -3.9(10) ?
O1A C2A' N4A' C5A . . . . -176.8(14) ?
C6A C2A' N4A' C5A . . . . 1(2) ?
O1A C2A' N4A' C3A . . . . -1(2) ?
C6A C2A' N4A' C3A . . . . 176.4(13) ?
N4A C5A N4A' C2A' . . . . 3.5(11) ?
N4A C5A N4A' C3A . . . . -171(3) ?
C2A C3A N4A' C2A' . . . . -1.5(11) ?
C2A C3A N4A' C5A . . . . 173(3) ?
C2B' O1B C2B N4B . . . . 3.7(14) ?
C2B' O1B C2B C3B . . . . -174.5(15) ?
N4B' C3B C2B O1B . . . . 174.0(10) ?
N4B' C3B C2B N4B . . . . -4.3(9) ?
O1B C2B N4B C6B . . . . -2.2(3) ?
C3B C2B N4B C6B . . . . 176.2(2) ?
O1B C2B N4B C5B . . . . 177.8(2) ?
C3B C2B N4B C5B . . . . -3.8(3) ?
C2B' C6B N4B C2B . . . . -1.8(12) ?
C2B' C6B N4B C5B . . . . 178.3(12) ?
N4B' C5B N4B C2B . . . . 6.7(8) ?
N4B' C5B N4B C6B . . . . -173.4(9) ?
C2B O1B C2B' N4B' . . . . 3.5(7) ?
C2B O1B C2B' C6B . . . . -175(3) ?
N4B C6B C2B' O1B . . . . 173(3) ?
N4B C6B C2B' N4B' . . . . -4.9(7) ?
O1B C2B' N4B' C3B . . . . -1(2) ?
C6B C2B' N4B' C3B . . . . 177.7(10) ?
O1B C2B' N4B' C5B . . . . -172.3(11) ?
C6B C2B' N4B' C5B . . . . 6.3(18) ?
C2B C3B N4B' C2B' . . . . -2.4(9) ?
C2B C3B N4B' C5B . . . . 166(2) ?
N4B C5B N4B' C2B' . . . . -0.4(9) ?
N4B C5B N4B' C3B . . . . -169(2) ?
